data_4003317
loop_
_publ_author_name
'Yan, Nan'
'Liao, Lingwen'
'Yuan, Jinyun'
'Lin, Yue-jian'
'Weng, Lin-hong'
'Yang, Jinlong'
'Wu, Zhikun'

_publ_section_title
;
 Bimetal Doping in Nanoclusters: Synergistic or Counteractive?
;
_journal_issue 22
_journal_name_full 'Chemistry of Materials'
_journal_page_first 8240
_journal_paper_doi 10.1021/acs.chemmater.6b03132
_journal_volume 28
_journal_year 2016
_chemical_formula_sum 'C144 H162 Ag7.22 Au17.77 S18'
_chemical_formula_weight 6750.25
_space_group_crystal_system monoclinic
_space_group_IT_number 14
_space_group_name_Hall '-P 2ybc'
_space_group_name_H-M_alt 'P 1 21/c 1'
_atom_sites_solution_hydrogens geom
_audit_creation_method SHELXL-2013
_cell_angle_alpha 90
_cell_angle_beta 111.323(2)
_cell_angle_gamma 90
_cell_formula_units_Z 2
_cell_length_a 17.410(2)
_cell_length_b 27.438(4)
_cell_length_c 18.341(2)
_cell_measurement_reflns_used 5115
_cell_measurement_temperature 173(2)
_cell_measurement_theta_max 24.37
_cell_measurement_theta_min 2.38
_cell_volume 8161.7(18)
_computing_cell_refinement 'Bruker SAINT'
_computing_data_collection 'Bruker APEX2'
_computing_data_reduction 'Bruker SAINT'
_computing_molecular_graphics 'Bruker SHELXTL'
_computing_publication_material 'Bruker SHELXTL'
_computing_structure_refinement 'SHELXL-2013 (Sheldrick, 2013)'
_computing_structure_solution 'SHELXS-97 (Sheldrick, 2008)'
_diffrn_ambient_temperature 173(2)
_diffrn_measured_fraction_theta_full 0.969
_diffrn_measured_fraction_theta_max 0.993
_diffrn_measurement_device_type 'Bruker APEX-II CCD'
_diffrn_measurement_method '\f and \w scans'
_diffrn_radiation_type MoK\a
_diffrn_radiation_wavelength 0.71073
_diffrn_reflns_av_R_equivalents 0.1100
_diffrn_reflns_av_unetI/netI 0.1154
_diffrn_reflns_Laue_measured_fraction_full 0.969
_diffrn_reflns_Laue_measured_fraction_max 0.993
_diffrn_reflns_limit_h_max 19
_diffrn_reflns_limit_h_min -20
_diffrn_reflns_limit_k_max 32
_diffrn_reflns_limit_k_min -32
_diffrn_reflns_limit_l_max 21
_diffrn_reflns_limit_l_min -21
_diffrn_reflns_number 48657
_diffrn_reflns_point_group_measured_fraction_full 0.969
_diffrn_reflns_point_group_measured_fraction_max 0.993
_diffrn_reflns_theta_full 25.242
_diffrn_reflns_theta_max 25.010
_diffrn_reflns_theta_min 1.459
_exptl_absorpt_coefficient_mu 17.019
_exptl_absorpt_correction_type none
_exptl_crystal_colour black
_exptl_crystal_density_diffrn 2.747
_exptl_crystal_density_meas 0
_exptl_crystal_description sheet
_exptl_crystal_F_000 6116
_exptl_crystal_size_max 0.200
_exptl_crystal_size_mid 0.180
_exptl_crystal_size_min 0.020
_refine_diff_density_max 2.439
_refine_diff_density_min -1.789
_refine_diff_density_rms 0.319
_refine_ls_extinction_method none
_refine_ls_goodness_of_fit_ref 1.014
_refine_ls_hydrogen_treatment constr
_refine_ls_matrix_type full
_refine_ls_number_parameters 492
_refine_ls_number_reflns 14285
_refine_ls_number_restraints 25
_refine_ls_restrained_S_all 1.037
_refine_ls_R_factor_all 0.1218
_refine_ls_R_factor_gt 0.0525
_refine_ls_shift/su_max 0.001
_refine_ls_shift/su_mean 0.000
_refine_ls_structure_factor_coef Fsqd
_refine_ls_weighting_details 'w=1/[\s^2^(Fo^2^)+(0.0637P)^2^+19.8931P] where P=(Fo^2^+2Fc^2^)/3'
_refine_ls_weighting_scheme calc
_refine_ls_wR_factor_gt 0.1184
_refine_ls_wR_factor_ref 0.1550
_reflns_Friedel_coverage 0.000
_reflns_number_gt 8233
_reflns_number_total 14285
_reflns_threshold_expression 'I > 2\s(I)'
_cod_data_source_file cm6b03132_si_002.cif
_cod_data_source_block mo_50518a
_cod_original_cell_volume 8161.6(18)
_cod_original_sg_symbol_H-M 'P 21/c'
_cod_database_code 4003317
_shelx_space_group_comment
; 
The symmetry employed for this shelxl refinement is uniquely defined 
by the following loop, which should always be used as a source of 
symmetry information in preference to the above space-group names. 
They are only intended as comments. 
;
_shelx_estimated_absorpt_t_min 0.132
_shelx_estimated_absorpt_t_max 0.727
_shelxl_version_number 2013-4

loop_
_space_group_symop_operation_xyz
'x, y, z'
'-x, y+1/2, -z+1/2'
'-x, -y, -z'
'x, -y-1/2, z-1/2'

loop_
_atom_site_label
_atom_site_type_symbol
_atom_site_fract_x
_atom_site_fract_y
_atom_site_fract_z
_atom_site_U_iso_or_equiv
_atom_site_adp_type
_atom_site_occupancy
_atom_site_site_symmetry_order
_atom_site_calc_flag
_atom_site_refinement_flags_posn
_atom_site_refinement_flags_adp
_atom_site_refinement_flags_occupancy
_atom_site_disorder_assembly
_atom_site_disorder_group
Au1 Au 0.5000 0.5000 1.0000 0.0280(2) Uani 1 2 d S . P . .
Ag2 Ag 0.50963(7) 0.39876(4) 1.01249(6) 0.0388(3) Uani 0.602(4) 1 d . . P A 1
Ag3 Ag 0.35290(6) 0.44962(4) 0.93895(6) 0.0364(3) Uani 0.602(4) 1 d . . P A 1
Ag4 Ag 0.37831(6) 0.53609(4) 0.86556(6) 0.0354(3) Uani 0.602(4) 1 d . . P A 1
Ag5 Ag 0.55271(7) 0.54562(4) 0.89203(6) 0.0406(3) Uani 0.602(4) 1 d . . P A 1
Ag6 Ag 0.63373(6) 0.45684(4) 0.97844(6) 0.0377(3) Uani 0.602(4) 1 d . . P A 1
Ag7 Ag 0.47644(7) 0.44841(4) 0.86173(6) 0.0431(3) Uani 0.602(4) 1 d . . P A 1
Au2 Au 0.50963(7) 0.39876(4) 1.01249(6) 0.0388(3) Uani 0.398(4) 1 d . . P A 2
Au3 Au 0.35290(6) 0.44962(4) 0.93895(6) 0.0364(3) Uani 0.398(4) 1 d . . P A 2
Au4 Au 0.37831(6) 0.53609(4) 0.86556(6) 0.0354(3) Uani 0.398(4) 1 d . . P A 2
Au5 Au 0.55271(7) 0.54562(4) 0.89203(6) 0.0406(3) Uani 0.398(4) 1 d . . P A 2
Au6 Au 0.63373(6) 0.45684(4) 0.97844(6) 0.0377(3) Uani 0.398(4) 1 d . . P A 2
Au7 Au 0.47644(7) 0.44841(4) 0.86173(6) 0.0431(3) Uani 0.398(4) 1 d . . P A 2
Au8 Au 0.36019(5) 0.35513(3) 1.04716(4) 0.0392(2) Uani 1 1 d . . . . .
Au9 Au 0.20079(5) 0.51528(4) 0.87257(5) 0.0529(3) Uani 1 1 d . . . . .
Au10 Au 0.42955(5) 0.63712(3) 0.81097(5) 0.0460(2) Uani 1 1 d . . . . .
Au11 Au 0.58880(5) 0.35817(3) 0.88608(5) 0.0423(2) Uani 1 1 d . . . . .
Au12 Au 0.28754(5) 0.45653(3) 0.74962(4) 0.0414(2) Uani 1 1 d . . . . .
Au13 Au 0.63166(5) 0.47189(3) 0.80496(5) 0.0447(2) Uani 1 1 d . . . . .
S1 S 0.5459(4) 0.31862(19) 0.9757(3) 0.0479(14) Uani 1 1 d . . . . .
C1A C 0.4508(12) 0.2891(8) 0.9156(11) 0.044(5) Uiso 1 1 d . . . . .
H1A1 H 0.4655 0.2575 0.8981 0.053 Uiso 1 1 calc R U . . .
H1A2 H 0.4191 0.2817 0.9494 0.053 Uiso 1 1 calc R U . . .
C2A C 0.3940(12) 0.3153(7) 0.8442(11) 0.044(5) Uiso 1 1 d . . . . .
H2A1 H 0.3748 0.3457 0.8613 0.052 Uiso 1 1 calc R U . . .
H2A2 H 0.4258 0.3247 0.8113 0.052 Uiso 1 1 calc R U . . .
C3A C 0.3223(12) 0.2873(7) 0.7965(10) 0.036(5) Uiso 1 1 d . . . . .
C4A C 0.2456(13) 0.3048(8) 0.7811(12) 0.052(6) Uiso 1 1 d . . . . .
H4A H 0.2389 0.3355 0.8022 0.063 Uiso 1 1 calc R U . . .
C5A C 0.1731(18) 0.2779(11) 0.7331(16) 0.086(8) Uiso 1 1 d . . . . .
H5A H 0.1191 0.2909 0.7198 0.103 Uiso 1 1 calc R U . . .
C6A C 0.1863(18) 0.2329(11) 0.7080(15) 0.081(8) Uiso 1 1 d . . . . .
H6A H 0.1401 0.2128 0.6812 0.097 Uiso 1 1 calc R U . . .
C7A C 0.2644(16) 0.2156(10) 0.7202(14) 0.073(7) Uiso 1 1 d . . . . .
H7A H 0.2712 0.1849 0.6993 0.087 Uiso 1 1 calc R U . . .
C8A C 0.3315(15) 0.2423(8) 0.7620(12) 0.057(6) Uiso 1 1 d . . . . .
H8A H 0.3850 0.2309 0.7683 0.068 Uiso 1 1 calc R U . . .
S2 S 0.2535(3) 0.38849(19) 0.9443(3) 0.0400(12) Uani 1 1 d . . . . .
C1B C 0.1948(12) 0.4187(8) 0.9958(11) 0.044(5) Uiso 1 1 d . . . . .
H1B1 H 0.2300 0.4439 1.0307 0.053 Uiso 1 1 calc R U . . .
H1B2 H 0.1470 0.4354 0.9569 0.053 Uiso 1 1 calc R U . . .
C2B C 0.1637(15) 0.3850(9) 1.0439(13) 0.064(7) Uiso 1 1 d . . . . .
H2B1 H 0.2113 0.3680 1.0827 0.076 Uiso 1 1 calc R U . . .
H2B2 H 0.1278 0.3599 1.0090 0.076 Uiso 1 1 calc R U . . .
C3B C 0.1158(12) 0.4109(7) 1.0865(11) 0.063(7) Uiso 1 1 d G . . . .
C4B C 0.0410(13) 0.4331(8) 1.0444(9) 0.106(10) Uiso 1 1 d G . . . .
H4B H 0.0195 0.4315 0.9888 0.128 Uiso 1 1 calc R U . . .
C5B C -0.0023(11) 0.4577(8) 1.0835(15) 0.141(14) Uiso 1 1 d G . . . .
H5B H -0.0534 0.4729 1.0547 0.169 Uiso 1 1 calc R U . . .
C6B C 0.0292(15) 0.4601(8) 1.1647(15) 0.169(18) Uiso 1 1 d G . . . .
H6B H -0.0004 0.4769 1.1915 0.203 Uiso 1 1 calc R U . . .
C7B C 0.1039(16) 0.4379(9) 1.2069(9) 0.126(13) Uiso 1 1 d G . . . .
H7B H 0.1255 0.4395 1.2624 0.152 Uiso 1 1 calc R U . . .
C8B C 0.1472(11) 0.4133(8) 1.1678(11) 0.124(12) Uiso 1 1 d G . . . .
H8B H 0.1984 0.3981 1.1966 0.148 Uiso 1 1 calc R U . . .
S3 S 0.3059(4) 0.5969(2) 0.7674(4) 0.0684(19) Uani 1 1 d . . . . .
C1C C 0.3049(19) 0.5685(11) 0.6700(15) 0.090(9) Uiso 1 1 d D . . . .
H1C1 H 0.3568 0.5498 0.6828 0.108 Uiso 1 1 calc R U . . .
H1C2 H 0.2594 0.5444 0.6536 0.108 Uiso 1 1 calc R U . . .
C2C C 0.296(3) 0.5984(15) 0.600(2) 0.165(17) Uiso 1 1 d D . . . .
H2C1 H 0.2544 0.6239 0.5936 0.198 Uiso 1 1 calc R U . . .
H2C2 H 0.3495 0.6148 0.6079 0.198 Uiso 1 1 calc R U . . .
C3C C 0.275(2) 0.5716(13) 0.5344(19) 0.092(9) Uiso 1 1 d . . . . .
C4C C 0.228(3) 0.596(2) 0.477(3) 0.179(19) Uiso 1 1 d . . . . .
H4C H 0.2196 0.6293 0.4838 0.215 Uiso 1 1 calc R U . . .
C5C C 0.186(4) 0.572(3) 0.398(4) 0.24(3) Uiso 1 1 d . . . . .
H5C H 0.1356 0.5841 0.3617 0.288 Uiso 1 1 calc R U . . .
C6C C 0.225(3) 0.5327(18) 0.382(3) 0.160(17) Uiso 1 1 d . . . . .
H6C H 0.2153 0.5229 0.3297 0.192 Uiso 1 1 calc R U . . .
C7C C 0.276(2) 0.5092(14) 0.441(2) 0.123(12) Uiso 1 1 d . . . . .
H7C H 0.2980 0.4794 0.4303 0.148 Uiso 1 1 calc R U . . .
C8C C 0.302(2) 0.5247(13) 0.520(2) 0.110(11) Uiso 1 1 d . . . . .
H8C H 0.3361 0.5048 0.5612 0.132 Uiso 1 1 calc R U . . .
S4 S 0.6339(4) 0.5557(2) 0.8081(3) 0.0526(15) Uani 1 1 d . . . . .
C1D C 0.5535(14) 0.5719(9) 0.7091(13) 0.064(7) Uiso 1 1 d . . . . .
H1D1 H 0.5156 0.5441 0.6885 0.076 Uiso 1 1 calc R U . . .
H1D2 H 0.5206 0.6003 0.7145 0.076 Uiso 1 1 calc R U . . .
C2D C 0.5971(17) 0.5842(11) 0.6535(16) 0.090(9) Uiso 1 1 d . . . . .
H2D1 H 0.6224 0.5545 0.6411 0.108 Uiso 1 1 calc R U . . .
H2D2 H 0.6412 0.6084 0.6775 0.108 Uiso 1 1 calc R U . . .
C3D C 0.5326(18) 0.6049(12) 0.5793(17) 0.090(9) Uiso 1 1 d . . . . .
C4D C 0.5148(18) 0.5734(12) 0.5127(16) 0.087(9) Uiso 1 1 d . . . . .
H4D H 0.5407 0.5424 0.5182 0.105 Uiso 1 1 calc R U . . .
C5D C 0.4606(18) 0.5881(12) 0.4414(18) 0.096(9) Uiso 1 1 d . . . . .
H5D H 0.4472 0.5673 0.3970 0.116 Uiso 1 1 calc R U . . .
C6D C 0.4253(17) 0.6342(11) 0.4354(17) 0.084(8) Uiso 1 1 d . . . . .
H6D H 0.3922 0.6475 0.3861 0.100 Uiso 1 1 calc R U . . .
C7D C 0.4407(15) 0.6605(10) 0.5055(14) 0.068(7) Uiso 1 1 d . . . . .
H7D H 0.4129 0.6907 0.5021 0.081 Uiso 1 1 calc R U . . .
C8D C 0.4897(15) 0.6466(10) 0.5736(15) 0.069(7) Uiso 1 1 d . . . . .
H8D H 0.4955 0.6653 0.6189 0.083 Uiso 1 1 calc R U . . .
S5 S 0.4040(3) 0.4462(2) 0.7203(3) 0.0445(13) Uani 1 1 d . . . . .
C1E C 0.3853(13) 0.3852(8) 0.6669(12) 0.052(6) Uiso 1 1 d . . . . .
H1E1 H 0.4337 0.3759 0.6538 0.063 Uiso 1 1 calc R U . . .
H1E2 H 0.3750 0.3594 0.6998 0.063 Uiso 1 1 calc R U . . .
C2E C 0.3114(15) 0.3923(9) 0.5941(14) 0.069(7) Uiso 1 1 d . . . . .
H2E1 H 0.3223 0.4185 0.5621 0.082 Uiso 1 1 calc R U . . .
H2E2 H 0.2638 0.4023 0.6080 0.082 Uiso 1 1 calc R U . . .
C3E C 0.2900(13) 0.3434(8) 0.5450(12) 0.052(6) Uiso 1 1 d . . . . .
C4E C 0.3063(15) 0.3419(9) 0.4782(14) 0.066(7) Uiso 1 1 d . . . . .
H4E H 0.3306 0.3683 0.4607 0.079 Uiso 1 1 calc R U . . .
C5E C 0.2824(16) 0.2951(10) 0.4345(16) 0.080(8) Uiso 1 1 d . . . . .
H5E H 0.2939 0.2919 0.3879 0.096 Uiso 1 1 calc R U . . .
C6E C 0.2465(19) 0.2573(13) 0.4548(18) 0.102(10) Uiso 1 1 d . . . . .
H6E H 0.2276 0.2292 0.4230 0.122 Uiso 1 1 calc R U . . .
C7E C 0.2395(15) 0.2634(10) 0.5292(14) 0.068(7) Uiso 1 1 d . . . . .
H7E H 0.2191 0.2368 0.5500 0.082 Uiso 1 1 calc R U . . .
C8E C 0.2595(13) 0.3037(9) 0.5708(13) 0.058(6) Uiso 1 1 d . . . . .
H8E H 0.2525 0.3053 0.6198 0.070 Uiso 1 1 calc R U . . .
S6 S 0.2220(4) 0.5626(3) 0.9810(4) 0.072(2) Uani 1 1 d . . . . .
C1F C 0.209(2) 0.6194(14) 0.952(2) 0.131(13) Uiso 0.45(2) 1 d D . P B 1
H1F1 H 0.1548 0.6280 0.9550 0.158 Uiso 0.45(2) 1 calc R U P B 1
H1F2 H 0.2501 0.6373 0.9962 0.158 Uiso 0.45(2) 1 calc R U P B 1
C2F C 0.210(4) 0.6458(14) 0.882(3) 0.14(3) Uiso 0.45(2) 1 d D . P B 1
H2F1 H 0.2675 0.6500 0.8861 0.168 Uiso 0.45(2) 1 calc R U P B 1
H2F2 H 0.1818 0.6252 0.8353 0.168 Uiso 0.45(2) 1 calc R U P B 1
C3F C 0.171(2) 0.6917(12) 0.8692(18) 1.6(10) Uiso 0.45(2) 1 d DG . P B 1
C4F C 0.091(2) 0.6972(14) 0.817(2) 0.11(2) Uiso 0.45(2) 1 d DG . P B 1
H4F H 0.0606 0.6698 0.7896 0.129 Uiso 0.45(2) 1 calc R U P B 1
C5F C 0.054(2) 0.7429(17) 0.805(2) 0.14(3) Uiso 0.45(2) 1 d G . P B 1
H5F H -0.0015 0.7467 0.7699 0.165 Uiso 0.45(2) 1 calc R U P B 1
C6F C 0.097(3) 0.7831(14) 0.846(3) 0.08(2) Uiso 0.45(2) 1 d G . P B 1
H6F H 0.0721 0.8143 0.8378 0.101 Uiso 0.45(2) 1 calc R U P B 1
C7F C 0.178(3) 0.7775(14) 0.898(3) 0.11(3) Uiso 0.45(2) 1 d G . P B 1
H7F H 0.2079 0.8050 0.9254 0.132 Uiso 0.45(2) 1 calc R U P B 1
C8F C 0.215(2) 0.7318(16) 0.910(2) 0.09(2) Uiso 0.45(2) 1 d DG . P B 1
H8F H 0.2701 0.7280 0.9451 0.113 Uiso 0.45(2) 1 calc R U P B 1
S7 S 0.1636(4) 0.4657(3) 0.7645(3) 0.0603(17) Uani 1 1 d . . . . .
C1G C 0.1045(17) 0.5092(10) 0.6875(15) 0.081(8) Uiso 0.701(19) 1 d D . P C 4
H1G1 H 0.1400 0.5138 0.6563 0.098 Uiso 0.701(19) 1 calc R U P C 4
H1G2 H 0.0571 0.4897 0.6539 0.098 Uiso 0.701(19) 1 calc R U P C 4
C2G C 0.068(6) 0.5588(19) 0.687(6) 0.33(6) Uiso 0.701(19) 1 d D . P C 4
H2G1 H 0.1187 0.5786 0.6985 0.397 Uiso 0.701(19) 1 calc R U P C 4
H2G2 H 0.0598 0.5572 0.7372 0.397 Uiso 0.701(19) 1 calc R U P C 4
C3G C 0.005(5) 0.597(4) 0.647(6) 0.43(8) Uiso 0.701(19) 1 d DG . P C 4
C4G C -0.023(6) 0.573(2) 0.576(8) 0.42(9) Uiso 0.701(19) 1 d G . P C 4
H4G H -0.0235 0.5382 0.5751 0.504 Uiso 0.701(19) 1 calc R U P C 4
C5G C -0.052(5) 0.599(4) 0.507(6) 0.7(2) Uiso 0.701(19) 1 d G . P C 4
H5G H -0.0718 0.5823 0.4578 0.891 Uiso 0.701(19) 1 calc R U P C 4
C6G C -0.052(4) 0.650(4) 0.508(4) 0.25(4) Uiso 0.701(19) 1 d G . P C 4
H6G H -0.0718 0.6676 0.4605 0.296 Uiso 0.701(19) 1 calc R U P C 4
C7G C -0.023(5) 0.674(2) 0.579(6) 0.40(8) Uiso 0.701(19) 1 d G . P C 4
H7G H -0.0234 0.7088 0.5804 0.483 Uiso 0.701(19) 1 calc R U P C 4
C8G C 0.005(4) 0.648(4) 0.649(4) 0.47(10) Uiso 0.701(19) 1 d G . P C 4
H8G H 0.0250 0.6647 0.6976 0.561 Uiso 0.701(19) 1 calc R U P C 4
C1K C 0.1045(17) 0.5092(10) 0.6875(15) 0.081(8) Uiso 0.299(19) 1 d . . P C 5
H1K1 H 0.0540 0.5197 0.6961 0.098 Uiso 0.299(19) 1 calc R U P C 5
H1K2 H 0.1383 0.5385 0.6887 0.098 Uiso 0.299(19) 1 calc R U P C 5
C2K C 0.081(4) 0.483(2) 0.607(3) 0.049(19) Uiso 0.299(19) 1 d D . P C 5
H2K1 H 0.1315 0.4749 0.5958 0.059 Uiso 0.299(19) 1 calc R U P C 5
H2K2 H 0.0515 0.4520 0.6071 0.059 Uiso 0.299(19) 1 calc R U P C 5
C3K C 0.027(3) 0.5171(14) 0.546(2) 0.019(13) Uiso 0.299(19) 1 d DG . P C 5
C4K C 0.055(2) 0.5468(17) 0.500(3) 0.06(2) Uiso 0.299(19) 1 d G . P C 5
H4K H 0.1104 0.5448 0.5031 0.076 Uiso 0.299(19) 1 calc R U P C 5
C5K C 0.001(3) 0.5793(17) 0.448(3) 0.050(19) Uiso 0.299(19) 1 d G . P C 5
H5K H 0.0197 0.5995 0.4156 0.060 Uiso 0.299(19) 1 calc R U P C 5
C6K C -0.081(3) 0.582(2) 0.442(4) 0.10(4) Uiso 0.299(19) 1 d G . P C 5
H6K H -0.1176 0.6043 0.4069 0.126 Uiso 0.299(19) 1 calc R U P C 5
C7K C -0.108(2) 0.552(3) 0.489(4) 0.21(8) Uiso 0.299(19) 1 d G . P C 5
H7K H -0.1641 0.5544 0.4857 0.246 Uiso 0.299(19) 1 calc R U P C 5
C8K C -0.055(3) 0.520(2) 0.541(3) 0.11(4) Uiso 0.299(19) 1 d G . P C 5
H8K H -0.0735 0.4997 0.5732 0.138 Uiso 0.299(19) 1 calc R U P C 5
S8 S 0.5489(3) 0.68142(19) 0.8431(3) 0.0453(13) Uani 1 1 d . . . . .
C1H C 0.5265(13) 0.7395(8) 0.8740(12) 0.054(6) Uiso 1 1 d . . . . .
H1H1 H 0.4948 0.7351 0.9087 0.064 Uiso 1 1 calc R U . . .
H1H2 H 0.5787 0.7563 0.9043 0.064 Uiso 1 1 calc R U . . .
C2H C 0.4751(11) 0.7721(7) 0.8013(11) 0.041(5) Uiso 1 1 d . . . . .
H2H1 H 0.4730 0.8058 0.8198 0.049 Uiso 1 1 calc R U . . .
H2H2 H 0.5047 0.7731 0.7643 0.049 Uiso 1 1 calc R U . . .
C3H C 0.3931(15) 0.7560(9) 0.7602(13) 0.061(6) Uiso 1 1 d . . . . .
C4H C 0.3306(14) 0.7471(9) 0.7909(14) 0.071(7) Uiso 1 1 d D . . . .
H4H H 0.3405 0.7528 0.8446 0.085 Uiso 1 1 calc R U . . .
C5H C 0.2550(16) 0.7301(12) 0.7412(14) 0.111(11) Uiso 1 1 d D . . . .
H5H H 0.2129 0.7226 0.7609 0.133 Uiso 1 1 calc R U . . .
C6H C 0.2413(19) 0.7242(11) 0.6635(15) 0.092(9) Uiso 1 1 d D . . . .
H6H H 0.1863 0.7175 0.6296 0.110 Uiso 1 1 calc R U . . .
C7H C 0.294(2) 0.7269(12) 0.633(2) 0.108(11) Uiso 1 1 d . . . . .
H7H H 0.2808 0.7173 0.5805 0.130 Uiso 1 1 calc R U . . .
C8H C 0.3721(18) 0.7436(11) 0.6764(16) 0.087(9) Uiso 1 1 d . . . . .
H8H H 0.4120 0.7472 0.6526 0.105 Uiso 1 1 calc R U . . .
S9 S 0.6280(3) 0.3890(2) 0.7887(3) 0.0512(14) Uani 1 1 d D . . . .
C1I C 0.7366(13) 0.3677(15) 0.828(3) 0.106(16) Uiso 0.707(19) 1 d D . P D 6
H1I1 H 0.7477 0.3595 0.8835 0.128 Uiso 0.707(19) 1 calc R U P D 6
H1I2 H 0.7364 0.3363 0.8013 0.128 Uiso 0.707(19) 1 calc R U P D 6
C2I C 0.8116(16) 0.3937(14) 0.828(3) 0.33(6) Uiso 0.707(19) 1 d D . P D 6
H2I1 H 0.7958 0.4105 0.7770 0.396 Uiso 0.707(19) 1 calc R U P D 6
H2I2 H 0.8228 0.4195 0.8684 0.396 Uiso 0.707(19) 1 calc R U P D 6
C3I C 0.8875(14) 0.3710(10) 0.8403(17) 0.096(14) Uiso 0.707(19) 1 d DG . P D 6
C4I C 0.9094(18) 0.3262(11) 0.8775(17) 0.130(19) Uiso 0.707(19) 1 d DG . P D 6
H4I H 0.8722 0.3095 0.8959 0.156 Uiso 0.707(19) 1 calc R U P D 6
C5I C 0.986(2) 0.3058(10) 0.8877(18) 0.115(17) Uiso 0.707(19) 1 d G . P D 6
H5I H 1.0007 0.2752 0.9130 0.137 Uiso 0.707(19) 1 calc R U P D 6
C6I C 1.0401(15) 0.3303(12) 0.8607(18) 0.116(17) Uiso 0.707(19) 1 d G . P D 6
H6I H 1.0923 0.3164 0.8677 0.139 Uiso 0.707(19) 1 calc R U P D 6
C7I C 1.0182(16) 0.3751(12) 0.824(2) 0.094(14) Uiso 0.707(19) 1 d G . P D 6
H7I H 1.0554 0.3918 0.8052 0.112 Uiso 0.707(19) 1 calc R U P D 6
C8I C 0.9419(17) 0.3955(10) 0.813(2) 0.19(3) Uiso 0.707(19) 1 d DG . P D 6
H8I H 0.9269 0.4261 0.7880 0.227 Uiso 0.707(19) 1 calc R U P D 6
C1J C 0.209(2) 0.6194(14) 0.952(2) 0.131(13) Uiso 0.55(2) 1 d . . P B 2
H1J1 H 0.2457 0.6395 0.9961 0.158 Uiso 0.55(2) 1 calc R U P B 2
H1J2 H 0.2292 0.6226 0.9087 0.158 Uiso 0.55(2) 1 calc R U P B 2
C2J C 0.118(4) 0.6440(16) 0.924(4) 0.12(2) Uiso 0.55(2) 1 d D . P B 2
H2J1 H 0.0909 0.6375 0.8675 0.144 Uiso 0.55(2) 1 calc R U P B 2
H2J2 H 0.0863 0.6268 0.9511 0.144 Uiso 0.55(2) 1 calc R U P B 2
C3J C 0.114(3) 0.6857(16) 0.934(4) 0.25(6) Uiso 0.55(2) 1 d G . P B 2
C4J C 0.044(4) 0.704(2) 0.945(5) 0.32(8) Uiso 0.55(2) 1 d DG . P B 2
H4J H 0.0091 0.6831 0.9595 0.384 Uiso 0.55(2) 1 calc R U P B 2
C5J C 0.026(3) 0.754(2) 0.934(4) 0.47(13) Uiso 0.55(2) 1 d G . P B 2
H5J H -0.0212 0.7663 0.9416 0.563 Uiso 0.55(2) 1 calc R U P B 2
C6J C 0.078(4) 0.7846(17) 0.913(4) 0.16(3) Uiso 0.55(2) 1 d G . P B 2
H6J H 0.0653 0.8184 0.9055 0.194 Uiso 0.55(2) 1 calc R U P B 2
C7J C 0.147(4) 0.7661(17) 0.902(4) 0.6(2) Uiso 0.55(2) 1 d G . P B 2
H7J H 0.1821 0.7873 0.8873 0.754 Uiso 0.55(2) 1 calc R U P B 2
C8J C 0.165(3) 0.7167(18) 0.913(3) 0.13(2) Uiso 0.55(2) 1 d DG . P B 2
H8J H 0.2125 0.7040 0.9051 0.156 Uiso 0.55(2) 1 calc R U P B 2
C1L C 0.731(3) 0.3709(17) 0.787(3) 0.006(11) Uiso 0.293(19) 1 d . . P D 7
H1L1 H 0.7662 0.3673 0.8426 0.007 Uiso 0.293(19) 1 calc R U P D 7
H1L2 H 0.7221 0.3374 0.7652 0.007 Uiso 0.293(19) 1 calc R U P D 7
C2L C 0.769(4) 0.388(3) 0.761(4) 0.05(2) Uiso 0.293(19) 1 d . . P D 7
H2L1 H 0.7571 0.4229 0.7619 0.062 Uiso 0.293(19) 1 calc R U P D 7
H2L2 H 0.7443 0.3782 0.7049 0.062 Uiso 0.293(19) 1 calc R U P D 7
C3L C 0.855(2) 0.3864(19) 0.776(3) 0.048(19) Uiso 0.293(19) 1 d G . P D 7
C4L C 0.877(4) 0.3413(17) 0.755(3) 0.06(2) Uiso 0.293(19) 1 d G . P D 7
H4L H 0.8363 0.3167 0.7355 0.077 Uiso 0.293(19) 1 calc R U P D 7
C5L C 0.958(4) 0.332(2) 0.763(5) 0.16(6) Uiso 0.293(19) 1 d G . P D 7
H5L H 0.9730 0.3016 0.7485 0.198 Uiso 0.293(19) 1 calc R U P D 7
C6L C 1.017(3) 0.368(3) 0.792(5) 0.28(14) Uiso 0.293(19) 1 d G . P D 7
H6L H 1.0729 0.3623 0.7972 0.338 Uiso 0.293(19) 1 calc R U P D 7
C7L C 0.996(3) 0.414(2) 0.813(3) 0.06(2) Uiso 0.293(19) 1 d G . P D 7
H7L H 1.0362 0.4382 0.8329 0.067 Uiso 0.293(19) 1 calc R U P D 7
C8L C 0.914(3) 0.4225(16) 0.805(3) 0.045(18) Uiso 0.293(19) 1 d G . P D 7
H8L H 0.8996 0.4533 0.8199 0.054 Uiso 0.293(19) 1 calc R U P D 7

loop_
_atom_site_aniso_label
_atom_site_aniso_U_11
_atom_site_aniso_U_22
_atom_site_aniso_U_33
_atom_site_aniso_U_23
_atom_site_aniso_U_13
_atom_site_aniso_U_12
Au1 0.0290(5) 0.0249(6) 0.0270(5) -0.0023(4) 0.0065(4) 0.0019(4)
Ag2 0.0438(7) 0.0295(6) 0.0384(6) -0.0038(5) 0.0093(5) 0.0029(5)
Ag3 0.0315(6) 0.0354(7) 0.0398(6) -0.0021(5) 0.0100(5) 0.0001(5)
Ag4 0.0370(6) 0.0318(6) 0.0304(6) 0.0002(5) 0.0040(5) 0.0044(5)
Ag5 0.0453(7) 0.0397(7) 0.0379(6) -0.0037(5) 0.0164(5) -0.0021(5)
Ag6 0.0293(6) 0.0401(7) 0.0406(6) -0.0071(5) 0.0091(5) 0.0052(5)
Ag7 0.0436(7) 0.0448(7) 0.0356(6) -0.0078(5) 0.0080(5) 0.0012(6)
Au2 0.0438(7) 0.0295(6) 0.0384(6) -0.0038(5) 0.0093(5) 0.0029(5)
Au3 0.0315(6) 0.0354(7) 0.0398(6) -0.0021(5) 0.0100(5) 0.0001(5)
Au4 0.0370(6) 0.0318(6) 0.0304(6) 0.0002(5) 0.0040(5) 0.0044(5)
Au5 0.0453(7) 0.0397(7) 0.0379(6) -0.0037(5) 0.0164(5) -0.0021(5)
Au6 0.0293(6) 0.0401(7) 0.0406(6) -0.0071(5) 0.0091(5) 0.0052(5)
Au7 0.0436(7) 0.0448(7) 0.0356(6) -0.0078(5) 0.0080(5) 0.0012(6)
Au8 0.0406(5) 0.0319(5) 0.0433(4) -0.0011(4) 0.0131(4) -0.0001(4)
Au9 0.0386(5) 0.0675(7) 0.0465(5) -0.0035(4) 0.0084(4) 0.0095(4)
Au10 0.0524(5) 0.0306(5) 0.0423(5) 0.0038(4) 0.0021(4) -0.0014(4)
Au11 0.0419(5) 0.0332(5) 0.0471(5) -0.0077(4) 0.0105(4) 0.0030(4)
Au12 0.0457(5) 0.0427(5) 0.0322(4) -0.0037(4) 0.0097(4) -0.0004(4)
Au13 0.0495(5) 0.0432(5) 0.0415(5) -0.0046(4) 0.0167(4) -0.0021(4)
S1 0.065(4) 0.031(3) 0.038(3) -0.005(2) 0.009(3) 0.007(3)
S2 0.044(3) 0.039(3) 0.035(3) 0.000(2) 0.012(2) 0.000(2)
S3 0.060(4) 0.047(4) 0.063(4) 0.016(3) -0.019(3) -0.014(3)
S4 0.076(4) 0.044(3) 0.045(3) 0.002(3) 0.031(3) -0.006(3)
S5 0.051(3) 0.046(3) 0.031(3) -0.001(2) 0.008(2) 0.005(3)
S6 0.039(3) 0.089(5) 0.075(4) -0.033(4) 0.005(3) 0.012(3)
S7 0.045(3) 0.083(5) 0.052(3) -0.010(3) 0.017(3) -0.006(3)
S8 0.055(3) 0.035(3) 0.042(3) 0.001(2) 0.012(3) -0.001(3)
S9 0.048(3) 0.050(4) 0.061(4) -0.016(3) 0.025(3) -0.002(3)

loop_
_atom_type_symbol
_atom_type_description
_atom_type_scat_dispersion_real
_atom_type_scat_dispersion_imag
_atom_type_scat_source
C C 0.0033 0.0016 'International Tables Vol C Tables 4.2.6.8 and 6.1.1.4'
H H 0.0000 0.0000 'International Tables Vol C Tables 4.2.6.8 and 6.1.1.4'
S S 0.1246 0.1234 'International Tables Vol C Tables 4.2.6.8 and 6.1.1.4'
Au Au -2.0133 8.8022 'International Tables Vol C Tables 4.2.6.8 and 6.1.1.4'
Ag Ag -0.8971 1.1015 'International Tables Vol C Tables 4.2.6.8 and 6.1.1.4'

loop_
_geom_angle_atom_site_label_1
_geom_angle_atom_site_label_2
_geom_angle_atom_site_label_3
_geom_angle
_geom_angle_site_symmetry_1
_geom_angle_site_symmetry_3
Ag3 Au1 Ag3 180.0 3_667 .
Au3 Au1 Au6 115.61(3) 3_667 3_667
Ag3 Au1 Ag6 115.61(3) 3_667 3_667
Ag3 Au1 Ag6 64.40(3) . 3_667
Ag3 Au1 Ag6 64.39(3) 3_667 .
Ag3 Au1 Ag6 115.61(3) . .
Ag6 Au1 Ag6 180.00(4) 3_667 .
Au3 Au1 Au5 115.85(3) 3_667 3_667
Au6 Au1 Au5 64.89(3) 3_667 3_667
Ag3 Au1 Ag5 115.85(3) 3_667 3_667
Ag3 Au1 Ag5 64.15(3) . 3_667
Ag6 Au1 Ag5 64.89(3) 3_667 3_667
Ag6 Au1 Ag5 115.11(3) . 3_667
Ag3 Au1 Ag5 64.15(3) 3_667 .
Ag3 Au1 Ag5 115.85(3) . .
Ag6 Au1 Ag5 115.11(3) 3_667 .
Ag6 Au1 Ag5 64.89(3) . .
Ag5 Au1 Ag5 180.0 3_667 .
S1 Ag2 Au1 152.38(14) . .
S1 Ag2 Ag5 148.50(14) . 3_667
Au1 Ag2 Ag5 59.10(3) . 3_667
S1 Ag2 Ag3 126.34(14) . .
Au1 Ag2 Ag3 57.85(3) . .
Ag5 Ag2 Ag3 61.48(4) 3_667 .
S1 Ag2 Ag6 98.40(14) . .
Au1 Ag2 Ag6 57.81(3) . .
Ag5 Ag2 Ag6 108.55(5) 3_667 .
Ag3 Ag2 Ag6 106.21(5) . .
S1 Ag2 Ag7 98.00(13) . .
Au1 Ag2 Ag7 58.43(3) . .
Ag5 Ag2 Ag7 110.13(5) 3_667 .
Ag3 Ag2 Ag7 60.93(4) . .
Ag6 Ag2 Ag7 57.06(4) . .
S1 Ag2 Ag4 125.67(14) . 3_667
Au1 Ag2 Ag4 57.71(3) . 3_667
Ag5 Ag2 Ag4 60.18(4) 3_667 3_667
Ag3 Ag2 Ag4 107.91(4) . 3_667
Ag6 Ag2 Ag4 59.99(4) . 3_667
Ag7 Ag2 Ag4 106.22(5) . 3_667
S1 Ag2 Au8 91.66(14) . .
Au1 Ag2 Au8 111.59(4) . .
Ag5 Ag2 Au8 62.95(4) 3_667 .
Ag3 Ag2 Au8 64.59(4) . .
Ag6 Ag2 Au8 169.37(5) . .
Ag7 Ag2 Au8 118.26(4) . .
Ag4 Ag2 Au8 116.33(4) 3_667 .
S1 Ag2 Au10 88.78(12) . 3_667
Au1 Ag2 Au10 112.37(4) . 3_667
Ag5 Ag2 Au10 66.14(4) 3_667 3_667
Ag3 Ag2 Au10 121.87(4) . 3_667
Ag6 Ag2 Au10 112.82(4) . 3_667
Ag7 Ag2 Au10 168.44(5) . 3_667
Ag4 Ag2 Au10 62.27(3) 3_667 3_667
Au8 Ag2 Au10 70.61(3) . 3_667
S1 Ag2 Au11 44.49(13) . .
Au1 Ag2 Au11 107.90(4) . .
Ag5 Ag2 Au11 167.00(5) 3_667 .
Ag3 Ag2 Au11 113.35(4) . .
Ag6 Ag2 Au11 60.25(3) . .
Ag7 Ag2 Au11 58.99(3) . .
Ag4 Ag2 Au11 113.90(4) 3_667 .
Au8 Ag2 Au11 127.24(4) . .
Au10 Ag2 Au11 122.93(4) 3_667 .
S2 Ag3 Au1 153.47(12) . .
S2 Ag3 Ag4 146.00(13) . .
Au1 Ag3 Ag4 59.55(3) . .
S2 Ag3 Ag2 102.14(13) . .
Au1 Ag3 Ag2 58.64(3) . .
Ag4 Ag3 Ag2 109.72(5) . .
S2 Ag3 Ag5 96.95(12) . 3_667
Au1 Ag3 Ag5 57.97(3) . 3_667
Ag4 Ag3 Ag5 109.83(5) . 3_667
Ag2 Ag3 Ag5 57.57(4) . 3_667
S2 Ag3 Ag6 120.21(12) . 3_667
Au1 Ag3 Ag6 57.83(3) . 3_667
Ag4 Ag3 Ag6 61.27(4) . 3_667
Ag2 Ag3 Ag6 107.02(4) . 3_667
Ag5 Ag3 Ag6 60.60(4) 3_667 3_667
S2 Ag3 Ag7 131.18(12) . .
Au1 Ag3 Ag7 58.30(3) . .
Ag4 Ag3 Ag7 61.29(4) . .
Ag2 Ag3 Ag7 59.92(4) . .
Ag5 Ag3 Ag7 106.21(4) 3_667 .
Ag6 Ag3 Ag7 108.60(5) 3_667 .
S2 Ag3 Au9 84.09(13) . .
Au1 Ag3 Au9 113.98(4) . .
Ag4 Ag3 Au9 65.28(4) . .
Ag2 Ag3 Au9 172.33(5) . .
Ag5 Ag3 Au9 117.66(4) 3_667 .
Ag6 Ag3 Au9 65.64(3) 3_667 .
Ag7 Ag3 Au9 119.16(4) . .
S2 Ag3 Au8 45.15(12) . .
Au1 Ag3 Au8 109.15(4) . .
Ag4 Ag3 Au8 168.69(5) . .
Ag2 Ag3 Au8 60.85(3) . .
Ag5 Ag3 Au8 60.44(3) 3_667 .
Ag6 Ag3 Au8 113.82(4) 3_667 .
Ag7 Ag3 Au8 114.13(4) . .
Au9 Ag3 Au8 123.33(4) . .
S2 Ag3 Au12 96.07(12) . .
Au1 Ag3 Au12 108.49(4) . .
Ag4 Ag3 Au12 59.88(3) . .
Ag2 Ag3 Au12 115.31(4) . .
Ag5 Ag3 Au12 166.32(5) 3_667 .
Ag6 Ag3 Au12 115.54(4) 3_667 .
Ag7 Ag3 Au12 61.56(3) . .
Au9 Ag3 Au12 67.93(3) . .
Au8 Ag3 Au12 128.55(4) . .
S3 Ag4 Au1 156.70(14) . .
S3 Ag4 Ag3 142.44(15) . .
Au1 Ag4 Ag3 58.85(3) . .
S3 Ag4 Ag5 106.80(16) . .
Au1 Ag4 Ag5 58.12(3) . .
Ag3 Ag4 Ag5 109.22(4) . .
S3 Ag4 Ag6 118.07(19) . 3_667
Au1 Ag4 Ag6 57.59(3) . 3_667
Ag3 Ag4 Ag6 61.13(4) . 3_667
Ag5 Ag4 Ag6 105.69(4) . 3_667
S3 Ag4 Ag7 133.15(19) . .
Au1 Ag4 Ag7 58.20(3) . .
Ag3 Ag4 Ag7 61.58(4) . .
Ag5 Ag4 Ag7 60.09(4) . .
Ag6 Ag4 Ag7 108.72(4) 3_667 .
S3 Ag4 Ag2 99.50(15) . 3_667
Au1 Ag4 Ag2 57.82(3) . 3_667
Ag3 Ag4 Ag2 108.58(4) . 3_667
Ag5 Ag4 Ag2 57.34(4) . 3_667
Ag6 Ag4 Ag2 59.28(4) 3_667 3_667
Ag7 Ag4 Ag2 106.23(4) . 3_667
S3 Ag4 Au12 88.72(15) . .
Au1 Ag4 Au12 113.37(4) . .
Ag3 Ag4 Au12 66.61(4) . .
Ag5 Ag4 Au12 115.14(4) . .
Ag6 Ag4 Au12 121.38(5) 3_667 .
Ag7 Ag4 Au12 63.95(3) . .
Ag2 Ag4 Au12 170.13(5) 3_667 .
S3 Ag4 Au10 45.68(14) . .
Au1 Ag4 Au10 112.23(4) . .
Ag3 Ag4 Au10 170.45(5) . .
Ag5 Ag4 Au10 65.10(4) . .
Ag6 Ag4 Au10 112.01(4) 3_667 .
Ag7 Ag4 Au10 117.98(4) . .
Ag2 Ag4 Au10 62.00(3) 3_667 .
Au12 Ag4 Au10 122.43(4) . .
S3 Ag4 Au9 84.52(16) . .
Au1 Ag4 Au9 109.69(4) . .
Ag3 Ag4 Au9 60.76(3) . .
Ag5 Ag4 Au9 167.80(5) . .
Ag6 Ag4 Au9 63.98(3) 3_667 .
Ag7 Ag4 Au9 115.50(5) . .
Ag2 Ag4 Au9 117.24(4) 3_667 .
Au12 Ag4 Au9 68.71(3) . .
Au10 Ag4 Au9 123.69(4) . .
S4 Ag5 Au1 156.42(15) . .
S4 Ag5 Ag2 140.12(14) . 3_667
Au1 Ag5 Ag2 59.85(3) . 3_667
S4 Ag5 Ag4 135.25(15) . .
Au1 Ag5 Ag4 58.71(3) . .
Ag2 Ag5 Ag4 62.48(4) 3_667 .
S4 Ag5 Ag3 115.34(15) . 3_667
Au1 Ag5 Ag3 57.88(3) . 3_667
Ag2 Ag5 Ag3 60.95(4) 3_667 3_667
Ag4 Ag5 Ag3 109.26(4) . 3_667
S4 Ag5 Ag7 107.90(14) . .
Au1 Ag5 Ag7 58.69(3) . .
Ag2 Ag5 Ag7 111.02(5) 3_667 .
Ag4 Ag5 Ag7 60.95(4) . .
Ag3 Ag5 Ag7 106.30(5) 3_667 .
S4 Ag5 Ag6 99.04(15) . .
Au1 Ag5 Ag6 57.54(3) . .
Ag2 Ag5 Ag6 109.15(5) 3_667 .
Ag4 Ag5 Ag6 106.27(5) . .
Ag3 Ag5 Ag6 59.86(4) 3_667 .
Ag7 Ag5 Ag6 56.69(4) . .
S4 Ag5 Au8 79.02(14) . 3_667
Au1 Ag5 Au8 112.57(4) . 3_667
Ag2 Ag5 Au8 63.41(4) 3_667 3_667
Ag4 Ag5 Au8 118.73(4) . 3_667
Ag3 Ag5 Au8 64.60(3) 3_667 3_667
Ag7 Ag5 Au8 170.66(5) . 3_667
Ag6 Ag5 Au8 116.79(4) . 3_667
S4 Ag5 Au13 45.97(14) . .
Au1 Ag5 Au13 112.82(4) . .
Ag2 Ag5 Au13 171.64(5) 3_667 .
Ag4 Ag5 Au13 118.33(4) . .
Ag3 Ag5 Au13 112.33(4) 3_667 .
Ag7 Ag5 Au13 64.94(4) . .
Ag6 Ag5 Au13 62.49(3) . .
Au8 Ag5 Au13 119.46(4) 3_667 .
S4 Ag5 Au10 93.44(14) . .
Au1 Ag5 Au10 109.75(4) . .
Ag2 Ag5 Au10 62.11(4) 3_667 .
Ag4 Ag5 Au10 61.51(3) . .
Ag3 Ag5 Au10 117.80(4) 3_667 .
Ag7 Ag5 Au10 115.59(4) . .
Ag6 Ag5 Au10 166.93(5) . .
Au8 Ag5 Au10 69.33(3) 3_667 .
Au13 Ag5 Au10 126.06(4) . .
S6 Ag6 Au1 152.79(15) 3_667 .
S6 Ag6 Ag7 146.85(15) 3_667 .
Au1 Ag6 Ag7 60.36(3) . .
S6 Ag6 Ag2 125.6(2) 3_667 .
Au1 Ag6 Ag2 58.53(3) . .
Ag7 Ag6 Ag2 61.76(4) . .
S6 Ag6 Ag3 98.97(16) 3_667 3_667
Au1 Ag6 Ag3 57.77(3) . 3_667
Ag7 Ag6 Ag3 109.68(5) . 3_667
Ag2 Ag6 Ag3 106.91(4) . 3_667
S6 Ag6 Ag4 98.57(17) 3_667 3_667
Au1 Ag6 Ag4 58.18(3) . 3_667
Ag7 Ag6 Ag4 110.58(5) . 3_667
Ag2 Ag6 Ag4 60.72(4) . 3_667
Ag3 Ag6 Ag4 57.60(3) 3_667 3_667
S6 Ag6 Ag5 126.0(2) 3_667 .
Au1 Ag6 Ag5 57.56(3) . .
Ag7 Ag6 Ag5 61.17(4) . .
Ag2 Ag6 Ag5 108.43(4) . .
Ag3 Ag6 Ag5 59.54(4) 3_667 .
Ag4 Ag6 Ag5 106.04(4) 3_667 .
S6 Ag6 Au11 90.16(16) 3_667 .
Au1 Ag6 Au11 112.89(4) . .
Ag7 Ag6 Au11 62.26(3) . .
Ag2 Ag6 Au11 65.62(3) . .
Ag3 Ag6 Au11 170.65(5) 3_667 .
Ag4 Ag6 Au11 119.24(5) 3_667 .
Ag5 Ag6 Au11 116.30(4) . .
S6 Ag6 Au13 88.22(18) 3_667 .
Au1 Ag6 Au13 112.44(4) . .
Ag7 Ag6 Au13 66.21(4) . .
Ag2 Ag6 Au13 122.72(4) . .
Ag3 Ag6 Au13 111.70(4) 3_667 .
Ag4 Ag6 Au13 167.97(5) 3_667 .
Ag5 Ag6 Au13 62.04(3) . .
Au11 Ag6 Au13 70.35(3) . .
S6 Ag6 Au9 44.59(15) 3_667 3_667
Au1 Ag6 Au9 108.24(4) . 3_667
Ag7 Ag6 Au9 168.18(5) . 3_667
Ag2 Ag6 Au9 116.39(4) . 3_667
Ag3 Ag6 Au9 58.94(3) 3_667 3_667
Ag4 Ag6 Au9 61.60(3) 3_667 3_667
Ag5 Ag6 Au9 111.01(4) . 3_667
Au11 Ag6 Au9 128.74(4) . 3_667
Au13 Ag6 Au9 119.40(4) . 3_667
S5 Ag7 Au1 145.55(14) . .
S5 Ag7 Ag6 142.88(14) . .
Au1 Ag7 Ag6 59.11(3) . .
S5 Ag7 Ag5 104.28(14) . .
Au1 Ag7 Ag5 57.54(3) . .
Ag6 Ag7 Ag5 62.14(4) . .
S5 Ag7 Ag2 146.78(14) . .
Au1 Ag7 Ag2 57.97(3) . .
Ag6 Ag7 Ag2 61.18(4) . .
Ag5 Ag7 Ag2 108.74(5) . .
S5 Ag7 Ag4 88.04(13) . .
Au1 Ag7 Ag4 57.64(3) . .
Ag6 Ag7 Ag4 109.02(5) . .
Ag5 Ag7 Ag4 58.96(4) . .
Ag2 Ag7 Ag4 105.73(4) . .
S5 Ag7 Ag3 108.86(14) . .
Au1 Ag7 Ag3 57.08(3) . .
Ag6 Ag7 Ag3 108.06(5) . .
Ag5 Ag7 Ag3 104.77(4) . .
Ag2 Ag7 Ag3 59.15(4) . .
Ag4 Ag7 Ag3 57.13(4) . .
S5 Ag7 Au11 100.92(13) . .
Au1 Ag7 Au11 113.45(4) . .
Ag6 Ag7 Au11 64.16(4) . .
Ag5 Ag7 Au11 118.78(5) . .
Ag2 Ag7 Au11 66.12(4) . .
Ag4 Ag7 Au11 170.99(5) . .
Ag3 Ag7 Au11 118.04(5) . .
S5 Ag7 Au12 45.80(13) . .
Au1 Ag7 Au12 109.00(4) . .
Ag6 Ag7 Au12 167.83(5) . .
Ag5 Ag7 Au12 110.32(5) . .
Ag2 Ag7 Au12 116.23(5) . .
Ag4 Ag7 Au12 59.40(3) . .
Ag3 Ag7 Au12 63.37(3) . .
Au11 Ag7 Au12 126.88(4) . .
S5 Ag7 Au13 80.48(13) . .
Au1 Ag7 Au13 108.69(4) . .
Ag6 Ag7 Au13 62.59(4) . .
Ag5 Ag7 Au13 61.08(3) . .
Ag2 Ag7 Au13 118.93(5) . .
Ag4 Ag7 Au13 113.25(5) . .
Ag3 Ag7 Au13 165.19(5) . .
Au11 Ag7 Au13 69.69(3) . .
Au12 Ag7 Au13 123.68(4) . .
S8 Au8 S2 171.22(19) 3_667 .
S8 Au8 Au5 88.70(14) 3_667 3_667
S2 Au8 Au5 95.07(13) . 3_667
S8 Au8 Ag5 88.70(14) 3_667 3_667
S2 Au8 Ag5 95.07(13) . 3_667
S8 Au8 Ag2 89.19(14) 3_667 .
S2 Au8 Ag2 99.44(13) . .
Ag5 Au8 Ag2 53.64(3) 3_667 .
S8 Au8 Ag3 138.54(14) 3_667 .
S2 Au8 Ag3 48.66(13) . .
Ag5 Au8 Ag3 54.97(3) 3_667 .
Ag2 Au8 Ag3 54.56(3) . .
S6 Au9 S7 172.8(2) . .
S6 Au9 Ag3 98.35(16) . .
S7 Au9 Ag3 85.78(16) . .
S6 Au9 Ag4 94.64(17) . .
S7 Au9 Ag4 92.55(15) . .
Ag3 Au9 Ag4 53.96(3) . .
S6 Au9 Au6 47.52(15) . 3_667
S7 Au9 Au6 138.50(16) . 3_667
S6 Au9 Ag6 47.52(15) . 3_667
S7 Au9 Ag6 138.50(16) . 3_667
Ag3 Au9 Ag6 55.42(3) . 3_667
Ag4 Au9 Ag6 54.42(3) . 3_667
S3 Au10 S8 174.4(2) . .
S3 Au10 Au2 97.44(16) . 3_667
S8 Au10 Au2 88.10(13) . 3_667
S3 Au10 Ag2 97.44(16) . 3_667
S8 Au10 Ag2 88.10(13) . 3_667
S3 Au10 Ag4 49.82(15) . .
S8 Au10 Ag4 135.44(13) . .
Ag2 Au10 Ag4 55.73(3) 3_667 .
S3 Au10 Ag5 99.56(16) . .
S8 Au10 Ag5 84.69(14) . .
Ag2 Au10 Ag5 51.74(3) 3_667 .
Ag4 Au10 Ag5 53.39(3) . .
S9 Au11 S1 173.18(19) . .
S9 Au11 Ag7 86.78(15) . .
S1 Au11 Ag7 97.35(14) . .
S9 Au11 Ag6 90.92(14) . .
S1 Au11 Ag6 95.90(13) . .
Ag7 Au11 Ag6 53.58(3) . .
S9 Au11 Ag2 138.00(14) . .
S1 Au11 Ag2 48.00(13) . .
Ag7 Au11 Ag2 54.89(3) . .
Ag6 Au11 Ag2 54.13(3) . .
S7 Au12 S5 173.71(19) . .
S7 Au12 Ag4 96.32(16) . .
S5 Au12 Ag4 88.51(13) . .
S7 Au12 Ag7 136.69(15) . .
S5 Au12 Ag7 49.56(12) . .
Ag4 Au12 Ag7 56.65(3) . .
S7 Au12 Ag3 81.80(15) . .
S5 Au12 Ag3 104.35(12) . .
Ag4 Au12 Ag3 53.51(3) . .
Ag7 Au12 Ag3 55.08(3) . .
S9 Au13 S4 174.14(19) . .
S9 Au13 Ag5 134.39(14) . .
S4 Au13 Ag5 50.11(13) . .
S9 Au13 Ag6 89.50(14) . .
S4 Au13 Ag6 96.34(13) . .
Ag5 Au13 Ag6 55.46(3) . .
S9 Au13 Ag7 81.94(14) . .
S4 Au13 Ag7 101.32(15) . .
Ag5 Au13 Ag7 53.98(3) . .
Ag6 Au13 Ag7 51.20(3) . .
C1A S1 Au11 103.7(6) . .
C1A S1 Ag2 107.4(7) . .
Au11 S1 Ag2 87.51(18) . .
C2A C1A S1 118.8(15) . .
C3A C2A C1A 114.8(17) . .
C4A C3A C8A 118.6(19) . .
C4A C3A C2A 120.4(19) . .
C8A C3A C2A 120.9(19) . .
C3A C4A C5A 122(2) . .
C6A C5A C4A 117(3) . .
C5A C6A C7A 122(3) . .
C8A C7A C6A 120(3) . .
C7A C8A C3A 120(2) . .
C1B S2 Au8 101.2(7) . .
C1B S2 Ag3 104.4(7) . .
Au8 S2 Ag3 86.19(17) . .
C2B C1B S2 114.4(15) . .
C1B C2B C3B 113.4(19) . .
C4B C3B C8B 120.0 . .
C4B C3B C2B 120.0(17) . .
C8B C3B C2B 120.0(17) . .
C3B C4B C5B 120.0 . .
C4B C5B C6B 120.0 . .
C7B C6B C5B 120.0 . .
C6B C7B C8B 120.0 . .
C7B C8B C3B 120.0 . .
C1C S3 Au10 102.0(9) . .
C1C S3 Ag4 103.5(9) . .
Au10 S3 Ag4 84.50(19) . .
C2C C1C S3 123(3) . .
C3C C2C C1C 112(4) . .
C4C C3C C2C 110(4) . .
C4C C3C C8C 118(4) . .
C2C C3C C8C 131(4) . .
C3C C4C C5C 121(6) . .
C6C C5C C4C 116(6) . .
C7C C6C C5C 117(5) . .
C6C C7C C8C 125(4) . .
C7C C8C C3C 117(3) . .
C1D S4 Au13 102.1(8) . .
C1D S4 Ag5 103.4(7) . .
Au13 S4 Ag5 83.92(17) . .
C2D C1D S4 108.6(18) . .
C1D C2D C3D 107(2) . .
C8D C3D C4D 120(3) . .
C8D C3D C2D 126(3) . .
C4D C3D C2D 113(3) . .
C5D C4D C3D 120(3) . .
C4D C5D C6D 118(3) . .
C5D C6D C7D 117(3) . .
C8D C7D C6D 125(3) . .
C7D C8D C3D 119(3) . .
C1E S5 Au12 103.2(7) . .
C1E S5 Ag7 119.6(7) . .
Au12 S5 Ag7 84.64(16) . .
C2E C1E S5 106.0(16) . .
C1E C2E C3E 110(2) . .
C4E C3E C8E 122(2) . .
C4E C3E C2E 117(2) . .
C8E C3E C2E 121(2) . .
C3E C4E C5E 114(2) . .
C6E C5E C4E 126(3) . .
C5E C6E C7E 113(3) . .
C8E C7E C6E 124(3) . .
C7E C8E C3E 121(2) . .
C1F S6 Au9 107.6(13) . .
Au9 S6 Au6 87.9(2) . 3_667
C1F S6 Ag6 108.6(14) . 3_667
Au9 S6 Ag6 87.9(2) . 3_667
C2F C1F S6 134(3) . .
C3F C2F C1F 115(3) . .
C4F C3F C8F 120.0 . .
C4F C3F C2F 120.8(12) . .
C8F C3F C2F 119.2(12) . .
C5F C4F C3F 120.0 . .
C6F C5F C4F 120.0 . .
C7F C6F C5F 120.0 . .
C8F C7F C6F 120.0 . .
C7F C8F C3F 120.0 . .
C1G S7 Au12 105.5(9) . .
C1G S7 Au9 100.4(9) . .
Au12 S7 Au9 100.7(2) . .
C2G C1G S7 135(4) . .
C1G C2G C3G 151(10) . .
C4G C3G C8G 120.0 . .
C4G C3G C2G 94(10) . .
C8G C3G C2G 134(9) . .
C3G C4G C5G 120.0 . .
C4G C5G C6G 120.0 . .
C7G C6G C5G 120.0 . .
C8G C7G C6G 120.0 . .
C7G C8G C3G 120.0 . .
C3K C2K C6K 109(4) . 3_566
C4K C3K C8K 120.0 . .
C4K C3K C2K 124(4) . .
C8K C3K C2K 116(4) . .
C4K C3K C3K 85(3) . 3_566
C8K C3K C3K 79(3) . 3_566
C2K C3K C3K 109(4) . 3_566
C3K C4K C5K 120.0 . .
C3K C4K C8K 75(4) . 3_566
C5K C4K C8K 115(5) . 3_566
C6K C5K C4K 120.0 . .
C7K C6K C5K 120.0 . .
C7K C6K C2K 79(3) . 3_566
C5K C6K C2K 79(3) . 3_566
C6K C7K C8K 120.0 . .
C7K C8K C3K 120.0 . .
C7K C8K C4K 115(5) . 3_566
C3K C8K C4K 80(5) . 3_566
C1H S8 Au8 105.9(7) . 3_667
C1H S8 Au10 105.9(8) . .
Au8 S8 Au10 105.5(2) 3_667 .
C2H C1H S8 111.0(14) . .
C3H C2H C1H 115.0(18) . .
C4H C3H C2H 128(2) . .
C4H C3H C8H 116(2) . .
C2H C3H C8H 116(2) . .
C5H C4H C3H 119(2) . .
C6H C5H C4H 119(3) . .
C7H C6H C5H 126(3) . .
C6H C7H C8H 120(3) . .
C7H C8H C3H 119(3) . .
C1I S9 Au13 106.6(14) . .
C1L S9 Au13 106.5(15) . .
C1I S9 Au11 97.5(14) . .
C1L S9 Au11 118.3(15) . .
Au13 S9 Au11 105.5(2) . .
C2I C1I S9 128(2) . .
C3I C2I C1I 124(2) . .
C4I C3I C8I 120.0 . .
C4I C3I C2I 123.1(11) . .
C8I C3I C2I 116.9(11) . .
C5I C4I C3I 120.0 . .
C4I C5I C6I 120.0 . .
C7I C6I C5I 120.0 . .
C8I C7I C6I 120.0 . .
C7I C8I C3I 120.0 . .
C2J C3J C4J 119.7(17) . .
C2J C3J C8J 117.8(16) . .
C4J C3J C8J 120.0 . .
C5J C4J C3J 120.00(5) . .
C4J C5J C6J 120.0 . .
C7J C6J C5J 120.0 . .
C6J C7J C8J 120.0 . .
C7J C8J C3J 120.0 . .
C2L C1L S9 131(6) . .
C1L C2L C3L 134(7) . .
C4L C3L C8L 120.0 . .
C4L C3L C2L 110(5) . .
C8L C3L C2L 130(5) . .
C5L C4L C3L 120.0 . .
C4L C5L C6L 120.0 . .
C7L C6L C5L 120.0 . .
C6L C7L C8L 120.00(5) . .
C7L C8L C3L 120.0 . .

loop_
_geom_bond_atom_site_label_1
_geom_bond_atom_site_label_2
_geom_bond_distance
_geom_bond_site_symmetry_2
Au1 Au3 2.7636(11) 3_667
Au1 Ag3 2.7636(11) 3_667
Au1 Ag3 2.7637(11) .
Au1 Au6 2.7656(11) 3_667
Au1 Ag6 2.7656(11) 3_667
Au1 Ag6 2.7656(10) .
Au1 Au5 2.7661(11) 3_667
Au1 Ag5 2.7661(11) 3_667
Au1 Ag5 2.7662(11) .
Ag2 S1 2.449(5) .
Ag2 Ag5 2.8207(15) 3_667
Ag2 Ag3 2.9217(15) .
Ag2 Ag6 2.9290(16) .
Ag2 Ag7 2.9450(16) .
Ag2 Ag4 2.9717(15) 3_667
Ag2 Au8 3.1320(14) .
Ag2 Au10 3.1751(14) 3_667
Ag2 Au11 3.2921(13) .
Ag3 S2 2.438(5) .
Ag3 Ag4 2.8406(15) .
Ag3 Ag5 2.9364(15) 3_667
Ag3 Ag6 2.9462(15) 3_667
Ag3 Ag7 2.9745(15) .
Ag3 Au9 3.0654(14) .
Ag3 Au8 3.2393(14) .
Ag3 Au12 3.2428(13) .
Ag4 S3 2.443(6) .
Ag4 Ag5 2.9071(16) .
Ag4 Ag6 2.9502(15) 3_667
Ag4 Ag7 2.9661(16) .
Ag4 Ag2 2.9717(15) 3_667
Ag4 Au12 3.0562(13) .
Ag4 Au10 3.1831(14) .
Ag4 Au9 3.1911(15) .
Ag5 S4 2.456(5) .
Ag5 Ag2 2.8208(15) 3_667
Ag5 Ag3 2.9365(15) 3_667
Ag5 Ag7 2.9408(17) .
Ag5 Ag6 2.9679(16) .
Ag5 Au8 3.1192(14) 3_667
Ag5 Au13 3.1824(14) .
Ag5 Au10 3.2852(14) .
Ag6 S6 2.406(6) 3_667
Ag6 Ag7 2.8056(15) .
Ag6 Ag3 2.9462(15) 3_667
Ag6 Ag4 2.9502(15) 3_667
Ag6 Au11 3.1380(13) .
Ag6 Au13 3.1956(14) .
Ag6 Au9 3.2599(14) 3_667
Ag7 S5 2.439(5) .
Ag7 Au11 3.0857(14) .
Ag7 Au12 3.1899(14) .
Ag7 Au13 3.2938(15) .
Au8 S8 2.290(5) 3_667
Au8 S2 2.302(5) .
Au8 Au5 3.1192(14) 3_667
Au8 Ag5 3.1192(14) 3_667
Au9 S6 2.290(6) .
Au9 S7 2.295(6) .
Au9 Au6 3.2599(14) 3_667
Au9 Ag6 3.2599(14) 3_667
Au10 S3 2.288(6) .
Au10 S8 2.291(6) .
Au10 Au2 3.1751(14) 3_667
Au10 Ag2 3.1751(14) 3_667
Au11 S9 2.293(6) .
Au11 S1 2.309(6) .
Au12 S7 2.285(6) .
Au12 S5 2.297(5) .
Au13 S9 2.292(6) .
Au13 S4 2.301(6) .
S1 C1A 1.81(2) .
C1A C2A 1.51(3) .
C2A C3A 1.46(3) .
C3A C4A 1.35(3) .
C3A C8A 1.42(3) .
C4A C5A 1.45(3) .
C5A C6A 1.37(4) .
C6A C7A 1.38(3) .
C7A C8A 1.36(3) .
S2 C1B 1.823(19) .
C1B C2B 1.51(3) .
C2B C3B 1.51(3) .
C3B C4B 1.3900 .
C3B C8B 1.3900 .
C4B C5B 1.3900 .
C5B C6B 1.3900 .
C6B C7B 1.3900 .
C7B C8B 1.3900 .
S3 C1C 1.94(3) .
C1C C2C 1.486(10) .
C2C C3C 1.34(5) .
C3C C4C 1.25(5) .
C3C C8C 1.43(4) .
C4C C5C 1.51(7) .
C5C C6C 1.37(7) .
C6C C7C 1.29(5) .
C7C C8C 1.42(4) .
S4 C1D 1.90(2) .
C1D C2D 1.51(3) .
C2D C3D 1.52(4) .
C3D C8D 1.35(4) .
C3D C4D 1.43(4) .
C4D C5D 1.37(4) .
C5D C6D 1.39(4) .
C6D C7D 1.41(3) .
C7D C8D 1.29(3) .
S5 C1E 1.91(2) .
C1E C2E 1.49(3) .
C2E C3E 1.58(3) .
C3E C4E 1.36(3) .
C3E C8E 1.37(3) .
C4E C5E 1.49(3) .
C5E C6E 1.33(4) .
C6E C7E 1.42(3) .
C7E C8E 1.32(3) .
S6 C1F 1.63(4) .
S6 Au6 2.406(6) 3_667
S6 Ag6 2.406(6) 3_667
C1F C2F 1.487(10) .
C2F C3F 1.404(9) .
C3F C4F 1.3900 .
C3F C8F 1.3900 .
C4F C5F 1.3900 .
C5F C6F 1.3900 .
C6F C7F 1.3900 .
C7F C8F 1.3900 .
S7 C1G 1.85(3) .
C1G C2G 1.500(10) .
C2G C3G 1.502(10) .
C3G C4G 1.3900 .
C3G C8G 1.3900 .
C4G C5G 1.3900 .
C5G C6G 1.3900 .
C6G C7G 1.3900 .
C7G C8G 1.3900 .
C2K C3K 1.501(10) .
C2K C6K 1.99(11) 3_566
C3K C4K 1.3900 .
C3K C8K 1.3900 .
C3K C3K 1.87(8) 3_566
C4K C5K 1.3900 .
C4K C8K 1.98(10) 3_566
C5K C6K 1.3900 .
C6K C7K 1.3900 .
C6K C2K 1.99(10) 3_566
C7K C8K 1.3900 .
C8K C4K 1.98(14) 3_566
S8 C1H 1.78(2) .
S8 Au8 2.290(5) 3_667
C1H C2H 1.58(3) .
C2H C3H 1.42(3) .
C3H C4H 1.42(3) .
C3H C8H 1.48(3) .
C4H C5H 1.382(10) .
C5H C6H 1.367(10) .
C6H C7H 1.23(4) .
C7H C8H 1.38(4) .
S9 C1I 1.856(19) .
S9 C1L 1.87(4) .
C1I C2I 1.488(10) .
C2I C3I 1.402(9) .
C3I C4I 1.3900 .
C3I C8I 1.3900 .
C4I C5I 1.3900 .
C5I C6I 1.3900 .
C6I C7I 1.3900 .
C7I C8I 1.3900 .
C2J C3J 1.17(2) .
C3J C4J 1.3900 .
C3J C8J 1.3900 .
C4J C5J 1.3900 .
C5J C6J 1.3900 .
C6J C7J 1.3900 .
C7J C8J 1.3900 .
C1L C2L 1.06(7) .
C2L C3L 1.42(8) .
C3L C4L 1.3900 .
C3L C8L 1.3900 .
C4L C5L 1.3900 .
C5L C6L 1.3900 .
C6L C7L 1.3900 .
C7L C8L 1.3900 .
